data_7039925
loop_
_publ_author_name
'Tatikonda, Rajendhraprasad'
'Bhowmik, Sandip'
'Rissanen, Kari'
'Haukka, Matti'
'Cametti, Massimo'

_publ_section_title
;
 Metallogel formation in aqueous DMSO by perfluoroalkyl decorated
 terpyridine ligands.
;
_journal_issue 32
_journal_name_full 'Dalton transactions (Cambridge, England : 2003)'
_journal_page_first 12756
_journal_page_last 12762
_journal_paper_doi 10.1039/c6dt02008a
_journal_volume 45
_journal_year 2016
_chemical_formula_moiety 'C26 H16 Cl2 Cu F17 N3 O, C2 H6 O S'
_chemical_formula_sum 'C28 H22 Cl2 Cu F17 N3 O2 S'
_chemical_formula_weight 921.98
_space_group_crystal_system monoclinic
_space_group_IT_number 14
_space_group_name_Hall '-P 2ybc'
_space_group_name_H-M_alt 'P 1 21/c 1'
_symmetry_space_group_name_Hall '-P 2ybc'
_symmetry_space_group_name_H-M 'P 1 21/c 1'
_atom_sites_solution_hydrogens geom
_audit_creation_method SHELXL-2014/7
_audit_update_record
;
2016-04-29 deposited with the CCDC.
2016-07-14 downloaded from the CCDC.
;
_cell_angle_alpha 90
_cell_angle_beta 97.544(11)
_cell_angle_gamma 90
_cell_formula_units_Z 4
_cell_length_a 27.309(4)
_cell_length_b 12.4387(18)
_cell_length_c 10.4959(13)
_cell_measurement_reflns_used 1772
_cell_measurement_temperature 100(2)
_cell_measurement_theta_max 25.3120
_cell_measurement_theta_min 3.4340
_cell_volume 3534.5(9)
_computing_cell_refinement
;
CrysAlisPro 1.171.38.41 (Rigaku Oxford Diffraction, 2015)
;
_computing_data_collection
;
CrysAlisPro 1.171.38.41 (Rigaku Oxford Diffraction, 2015)
;
_computing_data_reduction
;
CrysAlisPro 1.171.38.41 (Rigaku Oxford Diffraction, 2015)
;
_computing_molecular_graphics 'CrystaMaker (CrystalMaker Software ltd., 2014)'
_computing_publication_material 'SHELXL-2014 (Sheldrick, 2014)'
_computing_structure_refinement 'SHELXL-2014 (Sheldrick, 2014)'
_computing_structure_solution 'SUPERFLIP (Palatinus & Chapuis, 2007)'
_diffrn_ambient_temperature 100(2)
_diffrn_detector_area_resol_mean 16.0107
_diffrn_measured_fraction_theta_full 0.996
_diffrn_measured_fraction_theta_max 0.988
_diffrn_measurement_device '\k-geometry diffractometer'
_diffrn_measurement_device_type 'SuperNova, Single source at offset, Eos'
_diffrn_measurement_method '\f scans and \w scans with \k offset'
_diffrn_radiation_monochromator mirror
_diffrn_radiation_type MoK\a
_diffrn_radiation_wavelength 0.71073
_diffrn_reflns_av_R_equivalents 0.0817
_diffrn_reflns_av_unetI/netI 0.1669
_diffrn_reflns_Laue_measured_fraction_full 0.996
_diffrn_reflns_Laue_measured_fraction_max 0.988
_diffrn_reflns_limit_h_max 33
_diffrn_reflns_limit_h_min -20
_diffrn_reflns_limit_k_max 15
_diffrn_reflns_limit_k_min -9
_diffrn_reflns_limit_l_max 11
_diffrn_reflns_limit_l_min -12
_diffrn_reflns_number 13287
_diffrn_reflns_point_group_measured_fraction_full 0.996
_diffrn_reflns_point_group_measured_fraction_max 0.988
_diffrn_reflns_theta_full 25.242
_diffrn_reflns_theta_max 25.999
_diffrn_reflns_theta_min 3.091
_diffrn_source micro-source
_exptl_absorpt_coefficient_mu 0.951
_exptl_absorpt_correction_T_max 1.00000
_exptl_absorpt_correction_T_min 0.96944
_exptl_absorpt_correction_type multi-scan
_exptl_absorpt_process_details
;
CrysAlisPro 1.171.38.41 (Rigaku Oxford Diffraction, 2015)
Empirical absorption correction using spherical harmonics,
implemented in SCALE3 ABSPACK scaling algorithm.
;
_exptl_crystal_colour blue
_exptl_crystal_density_diffrn 1.733
_exptl_crystal_description plate
_exptl_crystal_F_000 1836
_exptl_crystal_size_max 0.080
_exptl_crystal_size_mid 0.060
_exptl_crystal_size_min 0.020
_refine_diff_density_max 1.338
_refine_diff_density_min -0.853
_refine_diff_density_rms 0.131
_refine_ls_extinction_method none
_refine_ls_goodness_of_fit_ref 1.011
_refine_ls_hydrogen_treatment constr
_refine_ls_matrix_type full
_refine_ls_number_parameters 508
_refine_ls_number_reflns 6863
_refine_ls_number_restraints 30
_refine_ls_restrained_S_all 1.016
_refine_ls_R_factor_all 0.1736
_refine_ls_R_factor_gt 0.0909
_refine_ls_shift/su_max 0.001
_refine_ls_shift/su_mean 0.000
_refine_ls_structure_factor_coef Fsqd
_refine_ls_weighting_details 'w=1/[\s^2^(Fo^2^)+(0.0817P)^2^+14.5742P] where P=(Fo^2^+2Fc^2^)/3'
_refine_ls_weighting_scheme calc
_refine_ls_wR_factor_gt 0.2018
_refine_ls_wR_factor_ref 0.2495
_reflns_Friedel_coverage 0.000
_reflns_number_gt 3596
_reflns_number_total 6863
_reflns_threshold_expression 'I > 2\s(I)'
_cod_data_source_file c6dt02008a2.cif
_cod_data_source_block 5
_cod_depositor_comments 'Adding full bibliography for 7039921--7039925.cif.'
_cod_original_cell_volume 3534.4(8)
_cod_database_code 7039925
_shelx_shelxl_version_number 2014/7
_shelx_space_group_comment
;
The symmetry employed for this shelxl refinement is uniquely defined
by the following loop, which should always be used as a source of
symmetry information in preference to the above space-group names.
They are only intended as comments.
;
_shelx_estimated_absorpt_t_min 0.928
_shelx_estimated_absorpt_t_max 0.981

loop_
_space_group_symop_operation_xyz
'x, y, z'
'-x, y+1/2, -z+1/2'
'-x, -y, -z'
'x, -y-1/2, z-1/2'

loop_
_atom_site_label
_atom_site_type_symbol
_atom_site_fract_x
_atom_site_fract_y
_atom_site_fract_z
_atom_site_U_iso_or_equiv
_atom_site_adp_type
_atom_site_occupancy
_atom_site_site_symmetry_order
_atom_site_calc_flag
_atom_site_refinement_flags_posn
_atom_site_refinement_flags_adp
_atom_site_refinement_flags_occupancy
_atom_site_disorder_assembly
_atom_site_disorder_group
Cu1 Cu 0.07651(4) 0.48964(9) 1.04853(10) 0.0248(3) Uani 1 1 d . . . . .
Cl1 Cl 0.02098(8) 0.52666(19) 1.1813(2) 0.0297(5) Uani 1 1 d . . . . .
S1 S 0.26719(12) 0.7038(2) 0.1731(3) 0.0572(8) Uani 1 1 d . . . . .
F1 F 0.29641(17) 0.3791(5) 0.2927(4) 0.0377(14) Uani 1 1 d . . . . .
O1 O 0.2026(2) 0.4003(5) 0.6323(5) 0.0269(14) Uani 1 1 d . . . . .
N1 N 0.0956(3) 0.6407(6) 1.0029(6) 0.0261(17) Uani 1 1 d . . . . .
C1 C 0.0842(3) 0.7316(8) 1.0603(9) 0.034(2) Uani 1 1 d . . . . .
H1 H 0.0646 0.7269 1.1287 0.041 Uiso 1 1 calc R U . . .
Cl2 Cl 0.15707(7) 0.45233(18) 1.20174(19) 0.0263(5) Uani 1 1 d . . . . .
F2 F 0.32076(19) 0.2210(4) 0.3607(5) 0.0415(14) Uani 1 1 d . . . . .
O2 O 0.2245(3) 0.7699(6) 0.1549(7) 0.060(2) Uani 1 1 d . . . . .
N2 N 0.1116(2) 0.4614(6) 0.9016(6) 0.0228(16) Uani 1 1 d . . . . .
C2 C 0.0992(3) 0.8312(8) 1.0255(8) 0.031(2) Uani 1 1 d . . . . .
H2 H 0.0897 0.8941 1.0672 0.038 Uiso 1 1 calc R U . . .
F3 F 0.39461(17) 0.3228(5) 0.5323(5) 0.0428(15) Uani 1 1 d . . . . .
N3 N 0.0628(2) 0.3290(5) 1.0234(6) 0.0207(15) Uani 1 1 d . . . . .
C3 C 0.1296(3) 0.8381(8) 0.9248(8) 0.034(2) Uani 1 1 d . . . . .
H3 H 0.1418 0.9052 0.8993 0.041 Uiso 1 1 calc R U . . .
F4 F 0.37282(18) 0.4727(4) 0.4362(5) 0.0383(13) Uani 1 1 d . . . . .
C4 C 0.1402(3) 0.7445(7) 0.8670(8) 0.030(2) Uani 1 1 d . . . . .
H4 H 0.1588 0.7470 0.7966 0.036 Uiso 1 1 calc R U . . .
F5 F 0.38096(18) 0.3660(5) 0.2010(5) 0.0488(17) Uani 1 1 d . . . . .
C5 C 0.1249(3) 0.6469(7) 0.9077(8) 0.027(2) Uani 1 1 d . . . . .
F6 F 0.4142(2) 0.2324(5) 0.3156(6) 0.0559(17) Uani 1 1 d . . . . .
C6 C 0.1354(3) 0.5416(7) 0.8519(8) 0.0237(19) Uani 1 1 d . . . . .
F7 F 0.47707(18) 0.3929(6) 0.4515(5) 0.0572(19) Uani 1 1 d . . . . .
C7 C 0.1669(3) 0.5215(7) 0.7614(8) 0.026(2) Uani 1 1 d . . . . .
H7 H 0.1847 0.5782 0.7277 0.031 Uiso 1 1 calc R U . . .
F8 F 0.4484(2) 0.5011(5) 0.2956(6) 0.0517(16) Uani 1 1 d . . . . .
C8 C 0.1716(3) 0.4156(8) 0.7214(8) 0.027(2) Uani 1 1 d . . . . .
F9 F 0.4698(2) 0.3310(6) 0.1267(6) 0.064(2) Uani 1 1 d . . . . .
C9 C 0.1458(3) 0.3334(7) 0.7714(7) 0.0206(18) Uani 1 1 d . . . . .
H9 H 0.1487 0.2611 0.7441 0.025 Uiso 1 1 calc R U . . .
F10 F 0.5101(2) 0.2581(5) 0.2949(7) 0.073(2) Uani 1 1 d . . . . .
C10 C 0.1153(3) 0.3608(7) 0.8635(7) 0.0219(19) Uani 1 1 d . . . . .
F11 F 0.5535(2) 0.4698(6) 0.3410(6) 0.070(2) Uani 1 1 d . . . . .
C11 C 0.0860(3) 0.2838(7) 0.9315(8) 0.0221(19) Uani 1 1 d . . . . .
F12 F 0.5231(2) 0.5022(6) 0.1452(6) 0.0614(18) Uani 1 1 d . . . . .
C12 C 0.0805(3) 0.1753(7) 0.9029(8) 0.025(2) Uani 1 1 d . . . . .
H12 H 0.0960 0.1444 0.8357 0.030 Uiso 1 1 calc R U . . .
F13 F 0.5617(9) 0.321(3) 0.062(3) 0.054(8) Uani 0.45(6) 1 d . U P A 1
F14 F 0.6073(8) 0.327(3) 0.298(3) 0.054(7) Uani 0.45(6) 1 d . U P A 1
F13B F 0.5686(9) 0.283(3) 0.100(3) 0.081(7) Uani 0.55(6) 1 d . U P A 2
F14B F 0.6019(7) 0.289(2) 0.254(3) 0.059(6) Uani 0.55(6) 1 d . U P A 2
C13 C 0.0522(3) 0.1132(7) 0.9736(8) 0.027(2) Uani 1 1 d . . . . .
H13 H 0.0491 0.0382 0.9578 0.033 Uiso 1 1 calc R U . . .
C14 C 0.0283(3) 0.1601(8) 1.0675(8) 0.028(2) Uani 1 1 d . . . . .
H14 H 0.0083 0.1181 1.1159 0.033 Uiso 1 1 calc R U . . .
F15 F 0.6370(3) 0.5101(8) 0.2270(9) 0.096(3) Uani 1 1 d . . . . .
C15 C 0.0341(3) 0.2693(7) 1.0900(8) 0.025(2) Uani 1 1 d . . . . .
H15 H 0.0175 0.3025 1.1537 0.030 Uiso 1 1 calc R U . . .
F16 F 0.6056(3) 0.4920(8) 0.0332(8) 0.106(3) Uani 1 1 d . . . . .
C16 C 0.2086(3) 0.2920(7) 0.5884(9) 0.030(2) Uani 1 1 d . . . . .
H16A H 0.1759 0.2591 0.5610 0.036 Uiso 1 1 calc R U . . .
H16B H 0.2261 0.2479 0.6587 0.036 Uiso 1 1 calc R U . . .
F17 F 0.6592(3) 0.3790(8) 0.1107(8) 0.100(3) Uani 1 1 d . U . . .
C17 C 0.2385(3) 0.2963(8) 0.4758(8) 0.027(2) Uani 1 1 d . . . . .
H17A H 0.2210 0.3432 0.4084 0.032 Uiso 1 1 calc R U . . .
H17B H 0.2398 0.2232 0.4392 0.032 Uiso 1 1 calc R U . . .
C18 C 0.2912(3) 0.3378(8) 0.5101(8) 0.027(2) Uani 1 1 d . . . . .
H18A H 0.2906 0.4147 0.5341 0.032 Uiso 1 1 calc R U . . .
H18B H 0.3080 0.2973 0.5846 0.032 Uiso 1 1 calc R U . . .
C19 C 0.3184(3) 0.3245(8) 0.3996(8) 0.029(2) Uani 1 1 d . . . . .
C20 C 0.3732(3) 0.3666(8) 0.4222(8) 0.026(2) Uani 1 1 d . . . . .
C21 C 0.4056(3) 0.3389(8) 0.3149(9) 0.030(2) Uani 1 1 d . . . . .
C22 C 0.4570(3) 0.3993(9) 0.3296(10) 0.040(3) Uani 1 1 d . . . . .
C23 C 0.4931(4) 0.3508(9) 0.2410(10) 0.040(3) Uani 1 1 d . . . . .
C24 C 0.5379(3) 0.4253(10) 0.2298(10) 0.043(3) Uani 1 1 d . . . . .
C25 C 0.5820(4) 0.3654(12) 0.1808(12) 0.059(4) Uani 1 1 d . . . . .
C26 C 0.6210(5) 0.4431(13) 0.1385(14) 0.066(4) Uani 1 1 d . . . . .
C50 C 0.2558(4) 0.5906(9) 0.0729(10) 0.052(3) Uani 1 1 d . . . . .
H50A H 0.2542 0.6128 -0.0172 0.078 Uiso 1 1 calc R U . . .
H50B H 0.2243 0.5577 0.0869 0.078 Uiso 1 1 calc R U . . .
H50C H 0.2825 0.5383 0.0931 0.078 Uiso 1 1 calc R U . . .
C52 C 0.2647(5) 0.6347(11) 0.3251(10) 0.072(4) Uani 1 1 d . . . . .
H52A H 0.2364 0.5854 0.3164 0.109 Uiso 1 1 calc R U . . .
H52B H 0.2610 0.6875 0.3924 0.109 Uiso 1 1 calc R U . . .
H52C H 0.2952 0.5938 0.3483 0.109 Uiso 1 1 calc R U . . .

loop_
_atom_site_aniso_label
_atom_site_aniso_U_11
_atom_site_aniso_U_22
_atom_site_aniso_U_33
_atom_site_aniso_U_23
_atom_site_aniso_U_13
_atom_site_aniso_U_12
Cu1 0.0178(6) 0.0262(6) 0.0319(6) 0.0007(5) 0.0089(4) 0.0025(5)
Cl1 0.0217(11) 0.0352(13) 0.0345(12) -0.0005(10) 0.0119(9) 0.0060(10)
S1 0.054(2) 0.0415(17) 0.079(2) -0.0033(16) 0.0192(16) 0.0010(15)
F1 0.015(3) 0.063(4) 0.035(3) 0.011(3) 0.004(2) 0.001(3)
O1 0.018(3) 0.030(4) 0.036(3) 0.001(3) 0.016(3) -0.006(3)
N1 0.020(4) 0.030(4) 0.029(4) -0.003(3) 0.005(3) -0.001(3)
C1 0.020(5) 0.043(6) 0.039(6) 0.008(5) 0.000(4) 0.007(5)
Cl2 0.0154(10) 0.0312(12) 0.0327(12) 0.0006(10) 0.0045(8) -0.0005(9)
F2 0.034(3) 0.034(3) 0.062(4) -0.014(3) 0.025(3) -0.009(3)
O2 0.046(5) 0.048(5) 0.086(6) 0.023(4) 0.016(4) 0.012(4)
N2 0.014(4) 0.030(4) 0.025(4) 0.000(3) 0.004(3) -0.006(3)
C2 0.027(5) 0.024(5) 0.041(5) 0.002(4) -0.003(4) 0.007(4)
F3 0.014(3) 0.073(4) 0.043(3) 0.015(3) 0.008(2) 0.006(3)
N3 0.016(4) 0.019(4) 0.026(4) 0.000(3) 0.002(3) -0.004(3)
C3 0.030(5) 0.031(6) 0.041(6) 0.006(5) 0.002(4) -0.001(5)
F4 0.023(3) 0.041(3) 0.052(3) -0.009(3) 0.011(2) -0.006(3)
C4 0.021(5) 0.034(6) 0.034(5) 0.005(4) 0.003(4) 0.002(4)
F5 0.021(3) 0.088(5) 0.038(3) -0.008(3) 0.007(2) -0.017(3)
C5 0.020(5) 0.034(6) 0.027(5) 0.005(4) 0.004(4) -0.004(4)
F6 0.033(3) 0.047(4) 0.094(5) -0.014(3) 0.033(3) -0.004(3)
C6 0.020(5) 0.024(5) 0.027(5) 0.004(4) 0.005(3) -0.006(4)
F7 0.016(3) 0.115(6) 0.042(3) -0.004(4) 0.008(2) -0.008(3)
C7 0.020(5) 0.029(5) 0.028(5) 0.004(4) 0.006(3) -0.003(4)
F8 0.035(3) 0.046(4) 0.080(4) -0.004(3) 0.028(3) -0.005(3)
C8 0.011(4) 0.038(6) 0.031(5) 0.000(4) 0.004(3) 0.001(4)
F9 0.029(3) 0.106(6) 0.062(4) -0.035(4) 0.023(3) -0.025(4)
C9 0.009(4) 0.024(5) 0.028(4) -0.002(4) 0.001(3) -0.003(4)
F10 0.040(4) 0.053(4) 0.136(6) 0.027(4) 0.053(4) 0.008(4)
C10 0.013(4) 0.026(5) 0.026(5) 0.003(4) 0.001(3) -0.001(4)
F11 0.034(4) 0.121(6) 0.060(4) -0.029(4) 0.018(3) -0.038(4)
C11 0.010(4) 0.025(5) 0.032(5) 0.000(4) 0.004(3) -0.003(4)
F12 0.033(4) 0.071(5) 0.084(5) 0.024(4) 0.022(3) 0.000(3)
C12 0.011(4) 0.038(6) 0.027(5) 0.005(4) 0.006(3) -0.004(4)
F13 0.042(9) 0.062(11) 0.063(11) -0.015(8) 0.021(7) -0.005(7)
F14 0.038(8) 0.068(11) 0.059(10) 0.002(8) 0.016(7) 0.005(7)
F13B 0.072(9) 0.092(11) 0.086(10) -0.007(8) 0.039(7) 0.014(8)
F14B 0.036(7) 0.070(10) 0.076(10) 0.005(8) 0.021(7) 0.007(7)
C13 0.028(5) 0.025(5) 0.028(5) -0.002(4) 0.001(4) -0.004(4)
C14 0.018(5) 0.035(6) 0.033(5) -0.003(4) 0.012(4) -0.003(4)
F15 0.045(5) 0.120(8) 0.129(7) 0.005(6) 0.035(5) -0.020(5)
C15 0.015(4) 0.039(6) 0.021(4) 0.004(4) 0.004(3) -0.008(4)
F16 0.056(5) 0.167(9) 0.104(6) 0.059(6) 0.045(4) 0.010(6)
C16 0.020(5) 0.029(5) 0.042(5) -0.001(4) 0.009(4) -0.004(4)
F17 0.048(4) 0.129(6) 0.135(6) 0.017(5) 0.057(4) 0.011(5)
C17 0.009(4) 0.038(6) 0.034(5) 0.000(4) 0.007(3) -0.004(4)
C18 0.011(4) 0.044(6) 0.027(5) 0.003(4) 0.007(3) 0.001(4)
C19 0.020(5) 0.032(5) 0.035(5) 0.000(4) 0.008(4) -0.009(4)
C20 0.012(4) 0.038(6) 0.029(5) 0.004(4) 0.007(3) -0.001(4)
C21 0.011(4) 0.041(6) 0.039(5) 0.000(5) 0.005(4) -0.001(4)
C22 0.012(5) 0.054(7) 0.058(7) 0.007(6) 0.015(4) -0.002(5)
C23 0.029(6) 0.046(7) 0.048(6) -0.003(5) 0.019(5) -0.005(5)
C24 0.020(5) 0.063(8) 0.048(6) 0.005(6) 0.011(4) -0.008(5)
C25 0.022(6) 0.096(11) 0.064(8) 0.009(8) 0.022(5) 0.008(7)
C26 0.036(7) 0.095(12) 0.074(9) 0.026(9) 0.034(7) 0.005(8)
C50 0.058(7) 0.043(7) 0.063(7) -0.007(6) 0.037(6) -0.007(6)
C52 0.083(10) 0.072(9) 0.057(8) -0.008(7) -0.011(7) 0.007(8)

loop_
_atom_type_symbol
_atom_type_description
_atom_type_scat_dispersion_real
_atom_type_scat_dispersion_imag
_atom_type_scat_source
C C 0.0033 0.0016 'International Tables Vol C Tables 4.2.6.8 and 6.1.1.4'
H H 0.0000 0.0000 'International Tables Vol C Tables 4.2.6.8 and 6.1.1.4'
Cl Cl 0.1484 0.1585 'International Tables Vol C Tables 4.2.6.8 and 6.1.1.4'
Cu Cu 0.3201 1.2651 'International Tables Vol C Tables 4.2.6.8 and 6.1.1.4'
F F 0.0171 0.0103 'International Tables Vol C Tables 4.2.6.8 and 6.1.1.4'
N N 0.0061 0.0033 'International Tables Vol C Tables 4.2.6.8 and 6.1.1.4'
O O 0.0106 0.0060 'International Tables Vol C Tables 4.2.6.8 and 6.1.1.4'
S S 0.1246 0.1234 'International Tables Vol C Tables 4.2.6.8 and 6.1.1.4'

loop_
_geom_angle_atom_site_label_1
_geom_angle_atom_site_label_2
_geom_angle_atom_site_label_3
_geom_angle
N2 Cu1 N1 79.2(3)
N2 Cu1 N3 79.8(3)
N1 Cu1 N3 157.8(3)
N2 Cu1 Cl1 166.5(2)
N1 Cu1 Cl1 99.9(2)
N3 Cu1 Cl1 98.8(2)
N2 Cu1 Cl2 89.6(2)
N1 Cu1 Cl2 95.1(2)
N3 Cu1 Cl2 91.82(19)
Cl1 Cu1 Cl2 103.88(8)
O2 S1 C50 107.8(6)
O2 S1 C52 105.5(5)
C50 S1 C52 97.0(6)
C8 O1 C16 117.4(7)
C1 N1 C5 118.5(8)
C1 N1 Cu1 126.6(6)
C5 N1 Cu1 114.8(6)
N1 C1 C2 123.2(9)
N1 C1 H1 118.4
C2 C1 H1 118.4
C10 N2 C6 121.9(7)
C10 N2 Cu1 118.4(6)
C6 N2 Cu1 119.3(6)
C1 C2 C3 118.4(9)
C1 C2 H2 120.8
C3 C2 H2 120.8
C15 N3 C11 120.3(7)
C15 N3 Cu1 125.8(6)
C11 N3 Cu1 113.9(5)
C4 C3 C2 117.1(9)
C4 C3 H3 121.4
C2 C3 H3 121.4
C3 C4 C5 121.8(8)
C3 C4 H4 119.1
C5 C4 H4 119.1
N1 C5 C4 120.7(9)
N1 C5 C6 113.8(8)
C4 C5 C6 125.4(8)
N2 C6 C7 120.8(8)
N2 C6 C5 112.2(7)
C7 C6 C5 126.9(8)
C6 C7 C8 117.8(8)
C6 C7 H7 121.1
C8 C7 H7 121.1
O1 C8 C9 123.6(8)
O1 C8 C7 115.6(8)
C9 C8 C7 120.8(8)
C8 C9 C10 117.4(8)
C8 C9 H9 121.3
C10 C9 H9 121.3
N2 C10 C9 121.1(8)
N2 C10 C11 113.3(7)
C9 C10 C11 125.5(8)
N3 C11 C12 121.0(8)
N3 C11 C10 114.1(7)
C12 C11 C10 124.9(8)
C13 C12 C11 118.8(8)
C13 C12 H12 120.6
C11 C12 H12 120.6
C25 F13B F14B 47.4(17)
C25 F14B F13B 49.9(19)
C12 C13 C14 120.0(9)
C12 C13 H13 120.0
C14 C13 H13 120.0
C13 C14 C15 118.8(8)
C13 C14 H14 120.6
C15 C14 H14 120.6
N3 C15 C14 121.1(8)
N3 C15 H15 119.4
C14 C15 H15 119.4
O1 C16 C17 108.1(7)
O1 C16 H16A 110.1
C17 C16 H16A 110.1
O1 C16 H16B 110.1
C17 C16 H16B 110.1
H16A C16 H16B 108.4
C16 C17 C18 114.4(7)
C16 C17 H17A 108.7
C18 C17 H17A 108.7
C16 C17 H17B 108.7
C18 C17 H17B 108.7
H17A C17 H17B 107.6
C19 C18 C17 109.6(7)
C19 C18 H18A 109.8
C17 C18 H18A 109.8
C19 C18 H18B 109.8
C17 C18 H18B 109.8
H18A C18 H18B 108.2
F2 C19 F1 104.8(7)
F2 C19 C18 113.3(8)
F1 C19 C18 112.1(7)
F2 C19 C20 106.2(7)
F1 C19 C20 105.2(7)
C18 C19 C20 114.4(7)
F4 C20 F3 108.5(7)
F4 C20 C21 108.2(7)
F3 C20 C21 107.9(7)
F4 C20 C19 109.1(7)
F3 C20 C19 107.0(7)
C21 C20 C19 115.9(7)
F5 C21 F6 108.7(8)
F5 C21 C20 108.9(7)
F6 C21 C20 109.2(8)
F5 C21 C22 107.7(7)
F6 C21 C22 108.4(7)
C20 C21 C22 113.9(8)
F7 C22 F8 110.7(9)
F7 C22 C23 109.7(8)
F8 C22 C23 108.1(8)
F7 C22 C21 108.3(7)
F8 C22 C21 107.7(8)
C23 C22 C21 112.3(8)
F9 C23 F10 109.0(9)
F9 C23 C24 109.7(8)
F10 C23 C24 108.2(9)
F9 C23 C22 110.6(8)
F10 C23 C22 107.0(8)
C24 C23 C22 112.3(8)
F11 C24 F12 109.0(10)
F11 C24 C23 110.6(8)
F12 C24 C23 107.8(8)
F11 C24 C25 108.7(9)
F12 C24 C25 107.7(8)
C23 C24 C25 113.0(10)
F14B C25 F13B 83(3)
F13 C25 F14 136(3)
F14B C25 C26 112.2(13)
F13B C25 C26 115.8(15)
F13 C25 C26 101.4(15)
F14 C25 C26 100.6(14)
F14B C25 C24 115.8(14)
F13B C25 C24 114.4(14)
F13 C25 C24 104.4(13)
F14 C25 C24 100.9(14)
C26 C25 C24 112.8(11)
F15 C26 F16 111.0(14)
F15 C26 F17 109.7(12)
F16 C26 F17 105.3(10)
F15 C26 C25 112.3(11)
F16 C26 C25 112.5(12)
F17 C26 C25 105.6(12)
S1 C50 H50A 109.5
S1 C50 H50B 109.5
H50A C50 H50B 109.5
S1 C50 H50C 109.5
H50A C50 H50C 109.5
H50B C50 H50C 109.5
S1 C52 H52A 109.5
S1 C52 H52B 109.5
H52A C52 H52B 109.5
S1 C52 H52C 109.5
H52A C52 H52C 109.5
H52B C52 H52C 109.5

loop_
_geom_bond_atom_site_label_1
_geom_bond_atom_site_label_2
_geom_bond_distance
_geom_bond_publ_flag
Cu1 N2 1.951(6) yes
Cu1 N1 2.024(7) yes
Cu1 N3 2.043(7) yes
Cu1 Cl1 2.238(2) yes
Cu1 Cl2 2.591(2) yes
S1 O2 1.418(8) ?
S1 C50 1.761(11) ?
S1 C52 1.822(12) ?
F1 C19 1.380(10) ?
O1 C8 1.354(9) ?
O1 C16 1.441(10) ?
N1 C1 1.337(11) ?
N1 C5 1.363(10) ?
C1 C2 1.370(13) ?
C1 H1 0.9500 ?
F2 C19 1.354(10) ?
N2 C10 1.321(11) ?
N2 C6 1.335(10) ?
C2 C3 1.428(12) ?
C2 H2 0.9500 ?
F3 C20 1.340(10) ?
N3 C15 1.340(10) ?
N3 C11 1.345(10) ?
C3 C4 1.362(12) ?
C3 H3 0.9500 ?
F4 C20 1.328(10) ?
C4 C5 1.371(12) ?
C4 H4 0.9500 ?
F5 C21 1.336(10) ?
C5 C6 1.478(12) ?
F6 C21 1.346(11) ?
C6 C7 1.385(11) ?
F7 C22 1.327(11) ?
C7 C8 1.394(12) ?
C7 H7 0.9500 ?
F8 C22 1.327(12) ?
C8 C9 1.384(11) ?
F9 C23 1.305(11) ?
C9 C10 1.399(11) ?
C9 H9 0.9500 ?
F10 C23 1.340(12) ?
C10 C11 1.489(11) ?
F11 C24 1.312(11) ?
C11 C12 1.386(12) ?
F12 C24 1.331(12) ?
C12 C13 1.377(11) ?
C12 H12 0.9500 ?
F13 C25 1.41(3) ?
F14 C25 1.41(3) ?
F13B C25 1.35(2) ?
F13B F14B 1.75(6) ?
F14B C25 1.300(19) ?
C13 C14 1.380(11) ?
C13 H13 0.9500 ?
C14 C15 1.385(12) ?
C14 H14 0.9500 ?
F15 C26 1.281(16) ?
C15 H15 0.9500 ?
F16 C26 1.283(14) ?
C16 C17 1.522(11) ?
C16 H16A 0.9900 ?
C16 H16B 0.9900 ?
F17 C26 1.373(14) ?
C17 C18 1.528(11) ?
C17 H17A 0.9900 ?
C17 H17B 0.9900 ?
C18 C19 1.465(11) ?
C18 H18A 0.9900 ?
C18 H18B 0.9900 ?
C19 C20 1.575(11) ?
C20 C21 1.560(12) ?
C21 C22 1.581(12) ?
C22 C23 1.563(13) ?
C23 C24 1.552(13) ?
C24 C25 1.559(14) ?
C25 C26 1.547(17) ?
C50 H50A 0.9800 ?
C50 H50B 0.9800 ?
C50 H50C 0.9800 ?
C52 H52A 0.9800 ?
C52 H52B 0.9800 ?
C52 H52C 0.9800 ?

loop_
_geom_torsion_atom_site_label_1
_geom_torsion_atom_site_label_2
_geom_torsion_atom_site_label_3
_geom_torsion_atom_site_label_4
_geom_torsion
C5 N1 C1 C2 2.2(13)
Cu1 N1 C1 C2 178.7(6)
N1 C1 C2 C3 -1.5(13)
C1 C2 C3 C4 2.1(13)
C2 C3 C4 C5 -3.5(13)
C1 N1 C5 C4 -3.4(12)
Cu1 N1 C5 C4 179.6(6)
C1 N1 C5 C6 179.5(7)
Cu1 N1 C5 C6 2.5(9)
C3 C4 C5 N1 4.3(13)
C3 C4 C5 C6 -179.1(8)
C10 N2 C6 C7 -2.7(12)
Cu1 N2 C6 C7 169.8(6)
C10 N2 C6 C5 179.0(7)
Cu1 N2 C6 C5 -8.5(9)
N1 C5 C6 N2 3.5(10)
C4 C5 C6 N2 -173.4(8)
N1 C5 C6 C7 -174.7(8)
C4 C5 C6 C7 8.4(14)
N2 C6 C7 C8 1.9(12)
C5 C6 C7 C8 179.9(8)
C16 O1 C8 C9 -0.1(12)
C16 O1 C8 C7 179.9(7)
C6 C7 C8 O1 179.6(7)
C6 C7 C8 C9 -0.3(12)
O1 C8 C9 C10 179.6(7)
C7 C8 C9 C10 -0.5(12)
C6 N2 C10 C9 1.9(12)
Cu1 N2 C10 C9 -170.7(6)
C6 N2 C10 C11 179.7(7)
Cu1 N2 C10 C11 7.1(9)
C8 C9 C10 N2 -0.3(12)
C8 C9 C10 C11 -177.8(7)
C15 N3 C11 C12 0.7(12)
Cu1 N3 C11 C12 179.9(6)
C15 N3 C11 C10 178.4(7)
Cu1 N3 C11 C10 -2.4(8)
N2 C10 C11 N3 -2.8(10)
C9 C10 C11 N3 174.9(7)
N2 C10 C11 C12 174.8(8)
C9 C10 C11 C12 -7.5(13)
N3 C11 C12 C13 -2.4(12)
C10 C11 C12 C13 -179.9(7)
C11 C12 C13 C14 2.5(12)
C12 C13 C14 C15 -1.0(13)
C11 N3 C15 C14 0.9(12)
Cu1 N3 C15 C14 -178.2(6)
C13 C14 C15 N3 -0.7(13)
C8 O1 C16 C17 171.6(7)
O1 C16 C17 C18 64.3(10)
C16 C17 C18 C19 172.2(8)
C17 C18 C19 F2 -59.2(10)
C17 C18 C19 F1 59.2(10)
C17 C18 C19 C20 178.8(7)
F2 C19 C20 F4 168.0(7)
F1 C19 C20 F4 57.2(8)
C18 C19 C20 F4 -66.3(10)
F2 C19 C20 F3 -74.8(8)
F1 C19 C20 F3 174.5(7)
C18 C19 C20 F3 51.0(10)
F2 C19 C20 C21 45.6(10)
F1 C19 C20 C21 -65.1(10)
C18 C19 C20 C21 171.4(8)
F4 C20 C21 F5 -73.0(9)
F3 C20 C21 F5 169.7(7)
C19 C20 C21 F5 49.8(11)
F4 C20 C21 F6 168.5(7)
F3 C20 C21 F6 51.3(9)
C19 C20 C21 F6 -68.7(10)
F4 C20 C21 C22 47.2(10)
F3 C20 C21 C22 -70.1(10)
C19 C20 C21 C22 170.0(8)
F5 C21 C22 F7 166.3(8)
F6 C21 C22 F7 -76.2(10)
C20 C21 C22 F7 45.5(11)
F5 C21 C22 F8 46.6(10)
F6 C21 C22 F8 164.0(8)
C20 C21 C22 F8 -74.2(10)
F5 C21 C22 C23 -72.3(10)
F6 C21 C22 C23 45.1(11)
C20 C21 C22 C23 166.8(8)
F7 C22 C23 F9 163.8(8)
F8 C22 C23 F9 -75.5(11)
C21 C22 C23 F9 43.3(12)
F7 C22 C23 F10 45.2(11)
F8 C22 C23 F10 166.0(8)
C21 C22 C23 F10 -75.3(10)
F7 C22 C23 C24 -73.4(11)
F8 C22 C23 C24 47.4(11)
C21 C22 C23 C24 166.1(8)
F9 C23 C24 F11 162.7(9)
F10 C23 C24 F11 -78.5(11)
C22 C23 C24 F11 39.3(13)
F9 C23 C24 F12 43.6(11)
F10 C23 C24 F12 162.4(8)
C22 C23 C24 F12 -79.7(10)
F9 C23 C24 C25 -75.3(12)
F10 C23 C24 C25 43.5(12)
C22 C23 C24 C25 161.4(9)
F13B F14B C25 C26 -114.9(15)
F13B F14B C25 C24 113.6(18)
F14B F13B C25 C26 111.1(16)
F14B F13B C25 C24 -115.0(15)
F11 C24 C25 F14B 60(2)
F12 C24 C25 F14B 178.3(19)
C23 C24 C25 F14B -63(2)
F11 C24 C25 F13B 154(2)
F12 C24 C25 F13B -88(2)
C23 C24 C25 F13B 31(2)
F11 C24 C25 F13 180.0(17)
F12 C24 C25 F13 -62.1(18)
C23 C24 C25 F13 56.8(19)
F11 C24 C25 F14 35.8(18)
F12 C24 C25 F14 153.6(16)
C23 C24 C25 F14 -87.4(17)
F11 C24 C25 C26 -70.8(13)
F12 C24 C25 C26 47.1(13)
C23 C24 C25 C26 166.1(10)
F14B C25 C26 F15 -78(2)
F13B C25 C26 F15 -171(2)
F13 C25 C26 F15 165.8(17)
F14 C25 C26 F15 -52(2)
C24 C25 C26 F15 54.6(15)
F14B C25 C26 F16 156(2)
F13B C25 C26 F16 63(2)
F13 C25 C26 F16 40(2)
F14 C25 C26 F16 -178.1(19)
C24 C25 C26 F16 -71.4(15)
F14B C25 C26 F17 41(2)
F13B C25 C26 F17 -51(2)
F13 C25 C26 F17 -74.7(18)
F14 C25 C26 F17 67.5(19)
C24 C25 C26 F17 174.2(10)
